data_2211398
loop_
_publ_author_name
'Zhang, Li-Na'
'Shi, Lei'
'Xiao, Zhu-Ping'

_publ_section_title
;Diethyl{2-[5-hydroxy-3-(4-hydroxyphenyl)-4-oxo-4<i>H</i>-chromen-7-yloxy]ethyl}ammonium
 chloride
;
_journal_coeditor_code FL2079
_journal_issue 12
_journal_name_full 'Acta Crystallographica Section E'
_journal_page_first o5811
_journal_page_last o5813
_journal_paper_doi 10.1107/S1600536806049300
_journal_volume 62
_journal_year 2006
_chemical_formula_moiety 'C21 H24 N O5 +, Cl -'
_chemical_formula_sum 'C21 H24 Cl N O5'
_chemical_formula_weight 405.86
_chemical_name_systematic
;
Diethyl{2-[5-hydroxy-3-(4-hydroxyphenyl)-4-oxo-4H-chromen-7-
yloxy]ethyl}ammonium chloride
;
_space_group_IT_number 2
_symmetry_cell_setting triclinic
_symmetry_space_group_name_Hall '-P 1'
_symmetry_space_group_name_H-M 'P -1'
_atom_sites_solution_hydrogens geom
_atom_sites_solution_primary direct
_atom_sites_solution_secondary difmap
_audit_creation_method SHELXL-97
_cell_angle_alpha 89.48(3)
_cell_angle_beta 82.20(3)
_cell_angle_gamma 88.21(3)
_cell_formula_units_Z 4
_cell_length_a 7.4420(15)
_cell_length_b 15.092(3)
_cell_length_c 18.353(4)
_cell_measurement_reflns_used 2356
_cell_measurement_temperature 293(2)
_cell_measurement_theta_max 24.93
_cell_measurement_theta_min 2.36
_cell_volume 2041.2(7)
_computing_cell_refinement SMART
_computing_data_collection 'SMART (Bruker, 1998)'
_computing_data_reduction 'SAINT (Bruker, 1998)'
_computing_molecular_graphics 'SHELXTL (Sheldrick, 1997b)'
_computing_publication_material SHELXL97
_computing_structure_refinement 'SHELXL97 (Sheldrick, 1997a)'
_computing_structure_solution 'SHELXS97 (Sheldrick, 1997a)'
_diffrn_ambient_temperature 293(2)
_diffrn_measured_fraction_theta_full 1.000
_diffrn_measured_fraction_theta_max 1.000
_diffrn_measurement_device_type 'Bruker SMART CCD area-detector'
_diffrn_measurement_method '\f and \w'
_diffrn_radiation_monochromator graphite
_diffrn_radiation_source 'fine-focus sealed tube'
_diffrn_radiation_type MoK\a
_diffrn_radiation_wavelength 0.71073
_diffrn_reflns_av_R_equivalents 0.0267
_diffrn_reflns_av_sigmaI/netI 0.0713
_diffrn_reflns_limit_h_max 9
_diffrn_reflns_limit_h_min 0
_diffrn_reflns_limit_k_max 18
_diffrn_reflns_limit_k_min -18
_diffrn_reflns_limit_l_max 22
_diffrn_reflns_limit_l_min -22
_diffrn_reflns_number 8658
_diffrn_reflns_theta_full 25.00
_diffrn_reflns_theta_max 25.97
_diffrn_reflns_theta_min 1.12
_diffrn_standards_decay_% 0
_diffrn_standards_interval_count 0
_diffrn_standards_interval_time 0
_diffrn_standards_number 0
_exptl_absorpt_coefficient_mu 0.219
_exptl_absorpt_correction_T_max 0.9785
_exptl_absorpt_correction_T_min 0.9176
_exptl_absorpt_correction_type multi-scan
_exptl_absorpt_process_details '(SADABS; Bruker, 1998)'
_exptl_crystal_colour colourless
_exptl_crystal_density_diffrn 1.321
_exptl_crystal_density_method 'not measured'
_exptl_crystal_description block
_exptl_crystal_F_000 856
_exptl_crystal_size_max 0.40
_exptl_crystal_size_mid 0.30
_exptl_crystal_size_min 0.10
_refine_diff_density_max 0.935
_refine_diff_density_min -0.747
_refine_ls_extinction_method none
_refine_ls_goodness_of_fit_ref 1.023
_refine_ls_hydrogen_treatment mixed
_refine_ls_matrix_type full
_refine_ls_number_parameters 521
_refine_ls_number_reflns 7185
_refine_ls_number_restraints 870
_refine_ls_restrained_S_all 1.037
_refine_ls_R_factor_all 0.1285
_refine_ls_R_factor_gt 0.0750
_refine_ls_shift/su_max 0.000
_refine_ls_shift/su_mean 0.000
_refine_ls_structure_factor_coef Fsqd
_refine_ls_weighting_details 'calc w=1/[\s^2^(Fo^2^)+(0.0959P)^2^+2.9117P] where P=(Fo^2^+2Fc^2^)/3'
_refine_ls_weighting_scheme calc
_refine_ls_wR_factor_gt 0.1852
_refine_ls_wR_factor_ref 0.2253
_reflns_number_gt 4500
_reflns_number_total 8003
_reflns_threshold_expression I>2\s(I)
_cod_data_source_file fl2079.cif
_cod_data_source_block I
_cod_original_formula_sum 'C21 H24 Cl1 N1 O5'
_cod_database_code 2211398
_cod_database_fobs_code 2211398

loop_
_symmetry_equiv_pos_as_xyz
'x, y, z'
'-x, -y, -z'

loop_
_atom_site_type_symbol
_atom_site_label
_atom_site_fract_x
_atom_site_fract_y
_atom_site_fract_z
_atom_site_U_iso_or_equiv
_atom_site_adp_type
_atom_site_calc_flag
_atom_site_refinement_flags
_atom_site_occupancy
C C1 0.8960(7) 0.8295(3) 0.2098(3) 0.0477(9) Uani d U 1
C C2 0.7157(7) 0.8321(3) 0.2376(3) 0.0496(9) Uani d U 1
H H2 0.6334 0.8648 0.2135 0.060 Uiso calc R 1
C C3 0.6551(7) 0.7863(3) 0.3015(3) 0.0473(8) Uani d U 1
H H3 0.5322 0.7888 0.3198 0.057 Uiso calc R 1
C C4 0.7745(6) 0.7364(3) 0.3390(3) 0.0412(8) Uani d U 1
C C5 0.9558(7) 0.7337(3) 0.3086(3) 0.0438(8) Uani d U 1
H H5 1.0382 0.6997 0.3317 0.053 Uiso calc R 1
C C6 1.0180(7) 0.7797(3) 0.2454(3) 0.0464(9) Uani d U 1
H H6 1.1407 0.7774 0.2268 0.056 Uiso calc R 1
C C7 0.7103(6) 0.6923(3) 0.4097(3) 0.0404(8) Uani d U 1
C C8 0.5899(6) 0.7318(3) 0.4606(3) 0.0418(8) Uani d U 1
H H8 0.5486 0.7883 0.4490 0.050 Uiso calc R 1
C C9 0.5788(6) 0.6156(3) 0.5460(2) 0.0381(8) Uani d U 1
C C10 0.5036(6) 0.5848(3) 0.6138(2) 0.0407(8) Uani d U 1
H H10 0.4204 0.6190 0.6449 0.049 Uiso calc R 1
C C11 0.5584(6) 0.4992(3) 0.6338(2) 0.0397(8) Uani d U 1
C C12 0.6844(6) 0.4491(3) 0.5869(2) 0.0404(8) Uani d U 1
H H12 0.7200 0.3928 0.6015 0.049 Uiso calc R 1
C C13 0.7561(6) 0.4811(3) 0.5201(2) 0.0372(8) Uani d U 1
C C14 0.7054(6) 0.5675(3) 0.4968(2) 0.0363(7) Uani d U 1
C C15 0.7768(6) 0.6027(3) 0.4263(3) 0.0388(7) Uani d U 1
C C16 0.3474(7) 0.5033(3) 0.7436(3) 0.0496(9) Uani d U 1
H H16A 0.2513 0.5213 0.7153 0.059 Uiso calc R 1
H H16B 0.3926 0.5561 0.7637 0.059 Uiso calc R 1
C C17 0.2739(7) 0.4427(4) 0.8051(3) 0.0543(10) Uani d U 1
H H17A 0.1546 0.4651 0.8260 0.065 Uiso calc R 1
H H17B 0.2593 0.3846 0.7849 0.065 Uiso calc R 1
C C18 0.2764(9) 0.4106(4) 0.9377(3) 0.0700(12) Uani d U 1
H H18A 0.3524 0.4142 0.9765 0.084 Uiso calc R 1
H H18B 0.1792 0.4550 0.9476 0.084 Uiso calc R 1
C C19 0.2007(12) 0.3270(5) 0.9404(4) 0.107(2) Uani d U 1
H H19A 0.1334 0.3209 0.8997 0.160 Uiso calc R 1
H H19B 0.1209 0.3205 0.9857 0.160 Uiso calc R 1
H H19C 0.2957 0.2822 0.9375 0.160 Uiso calc R 1
C C20 0.5530(8) 0.3729(4) 0.8445(3) 0.0622(11) Uani d U 1
H H20A 0.5145 0.3122 0.8429 0.075 Uiso calc R 1
H H20B 0.6101 0.3887 0.7957 0.075 Uiso calc R 1
C C21 0.6892(9) 0.3783(5) 0.8971(4) 0.0838(17) Uani d U 1
H H21A 0.7389 0.4363 0.8945 0.126 Uiso calc R 1
H H21B 0.7849 0.3347 0.8843 0.126 Uiso calc R 1
H H21C 0.6313 0.3672 0.9461 0.126 Uiso calc R 1
C C22 1.0318(7) 0.3353(3) 0.2052(3) 0.0495(10) Uani d U 1
C C23 1.1450(8) 0.3325(3) 0.2582(3) 0.0516(9) Uani d U 1
H H23 1.2536 0.3623 0.2509 0.062 Uiso calc R 1
C C24 1.0978(7) 0.2854(3) 0.3222(3) 0.0481(8) Uani d U 1
H H24 1.1768 0.2831 0.3574 0.058 Uiso calc R 1
C C25 0.9356(7) 0.2411(3) 0.3356(3) 0.0431(8) Uani d U 1
C C26 0.8216(7) 0.2459(3) 0.2819(3) 0.0464(8) Uani d U 1
H H26 0.7112 0.2177 0.2896 0.056 Uiso calc R 1
C C27 0.8697(7) 0.2921(3) 0.2169(3) 0.0489(9) Uani d U 1
H H27 0.7924 0.2940 0.1811 0.059 Uiso calc R 1
C C28 0.8900(7) 0.1926(3) 0.4057(3) 0.0420(8) Uani d U 1
C C29 0.9271(7) 0.2282(3) 0.4678(3) 0.0450(8) Uani d U 1
H H29 0.9744 0.2846 0.4643 0.054 Uiso calc R 1
C C30 0.8375(7) 0.1061(3) 0.5417(3) 0.0420(8) Uani d U 1
C C31 0.8274(7) 0.0695(3) 0.6110(3) 0.0443(8) Uani d U 1
H H31 0.8620 0.1006 0.6501 0.053 Uiso calc R 1
C C32 0.7630(7) -0.0160(3) 0.6200(3) 0.0434(8) Uani d U 1
C C33 0.7107(6) -0.0617(3) 0.5612(2) 0.0424(8) Uani d U 1
H H33 0.6666 -0.1185 0.5684 0.051 Uiso calc R 1
C C34 0.7236(6) -0.0238(3) 0.4933(2) 0.0399(8) Uani d U 1
C C35 0.7885(6) 0.0637(3) 0.4810(2) 0.0396(8) Uani d U 1
C C36 0.8100(6) 0.1043(3) 0.4095(3) 0.0410(8) Uani d U 1
C C37 0.8292(7) -0.0207(3) 0.7434(3) 0.0504(9) Uani d U 1
H H37A 0.7589 0.0325 0.7594 0.061 Uiso calc R 1
H H37B 0.9524 -0.0038 0.7259 0.061 Uiso calc R 1
C C38 0.8301(7) -0.0836(4) 0.8065(3) 0.0550(10) Uani d U 1
H H38A 0.9319 -0.0706 0.8321 0.066 Uiso calc R 1
H H38B 0.8496 -0.1433 0.7872 0.066 Uiso calc R 1
C C39 0.6863(8) -0.1324(4) 0.9290(3) 0.0626(12) Uani d U 1
H H39A 0.5710 -0.1337 0.9607 0.075 Uiso calc R 1
H H39B 0.7222 -0.1930 0.9154 0.075 Uiso calc R 1
C C40 0.8216(9) -0.0963(5) 0.9702(3) 0.0816(17) Uani d U 1
H H40A 0.9405 -0.1061 0.9434 0.122 Uiso calc R 1
H H40B 0.8152 -0.1252 1.0173 0.122 Uiso calc R 1
H H40C 0.7982 -0.0338 0.9772 0.122 Uiso calc R 1
C C41 0.5005(8) -0.1124(4) 0.8275(3) 0.0644(12) Uani d U 1
H H41A 0.5023 -0.0866 0.7789 0.077 Uiso calc R 1
H H41B 0.5106 -0.1763 0.8221 0.077 Uiso calc R 1
C C42 0.3239(9) -0.0883(5) 0.8728(4) 0.0888(18) Uani d U 1
H H42A 0.3147 -0.1198 0.9188 0.133 Uiso calc R 1
H H42B 0.2259 -0.1039 0.8469 0.133 Uiso calc R 1
H H42C 0.3176 -0.0257 0.8819 0.133 Uiso calc R 1
Cl Cl1 0.3662(2) 0.87806(9) 0.10473(8) 0.0607(4) Uani d . 1
Cl Cl2 0.4884(2) 0.37761(9) 0.10639(8) 0.0618(4) Uani d . 1
H H1B 0.433(8) 0.492(4) 0.869(3) 0.08(2) Uiso d . 1
H H2B 0.649(8) -0.031(4) 0.871(3) 0.057(18) Uiso d . 1
N N1 0.3889(6) 0.4328(3) 0.8650(2) 0.0462(10) Uani d . 1
N N2 0.6608(6) -0.0811(3) 0.8608(2) 0.0451(10) Uani d . 1
O O1 0.9498(6) 0.8768(3) 0.1473(2) 0.0720(12) Uani d . 1
H H1 1.0607 0.8738 0.1380 0.108 Uiso calc R 1
O O2 0.5213(4) 0.69930(19) 0.52675(17) 0.0450(8) Uani d . 1
O O3 0.8856(4) 0.5587(2) 0.38161(17) 0.0456(8) Uani d . 1
O O4 0.8740(5) 0.4308(2) 0.47495(18) 0.0468(8) Uani d . 1
H H4 0.8945 0.4554 0.4348 0.070 Uiso calc R 1
O O5 0.4907(5) 0.4590(2) 0.69692(17) 0.0491(9) Uani d . 1
O O6 1.0736(6) 0.3807(3) 0.1404(2) 0.0740(12) Uani d . 1
H H6A 1.1841 0.3844 0.1310 0.111 Uiso calc R 1
O O7 0.9030(5) 0.1906(2) 0.53519(17) 0.0534(9) Uani d . 1
O O8 0.7656(5) 0.0673(2) 0.35447(17) 0.0510(9) Uani d . 1
O O9 0.6745(5) -0.0692(2) 0.43636(18) 0.0546(9) Uani d . 1
H H9 0.6992 -0.0407 0.3982 0.082 Uiso calc R 1
O O10 0.7527(5) -0.0609(2) 0.68501(17) 0.0513(9) Uani d . 1

loop_
_atom_site_aniso_label
_atom_site_aniso_U_11
_atom_site_aniso_U_22
_atom_site_aniso_U_33
_atom_site_aniso_U_12
_atom_site_aniso_U_13
_atom_site_aniso_U_23
C1 0.052(2) 0.0424(19) 0.0494(19) -0.0046(17) -0.0098(17) 0.0046(17)
C2 0.0502(18) 0.0450(18) 0.0546(18) 0.0019(17) -0.0124(17) 0.0085(16)
C3 0.0478(17) 0.0409(16) 0.0535(17) -0.0024(15) -0.0084(15) 0.0047(15)
C4 0.0441(16) 0.0328(15) 0.0477(16) -0.0035(14) -0.0091(14) 0.0003(14)
C5 0.0460(16) 0.0369(16) 0.0495(16) -0.0022(15) -0.0106(15) 0.0025(14)
C6 0.0468(18) 0.0404(18) 0.0520(18) -0.0029(16) -0.0065(16) 0.0008(16)
C7 0.0415(15) 0.0318(14) 0.0489(15) -0.0033(13) -0.0093(14) 0.0000(13)
C8 0.0442(16) 0.0305(15) 0.0504(16) -0.0013(14) -0.0059(15) 0.0018(14)
C9 0.0379(16) 0.0301(15) 0.0475(16) -0.0033(14) -0.0095(14) -0.0017(14)
C10 0.0425(16) 0.0336(15) 0.0465(16) -0.0023(14) -0.0076(14) -0.0029(14)
C11 0.0417(17) 0.0359(16) 0.0434(17) -0.0044(15) -0.0115(15) 0.0004(14)
C12 0.0410(17) 0.0326(16) 0.0492(17) -0.0014(15) -0.0116(15) 0.0037(14)
C13 0.0356(16) 0.0304(16) 0.0471(16) -0.0015(14) -0.0105(15) -0.0025(14)
C14 0.0365(15) 0.0292(14) 0.0444(15) -0.0021(13) -0.0102(14) -0.0012(13)
C15 0.0389(15) 0.0315(14) 0.0475(15) -0.0041(13) -0.0105(13) -0.0022(13)
C16 0.0556(19) 0.0472(18) 0.0470(18) -0.0014(17) -0.0111(17) 0.0004(16)
C17 0.059(2) 0.054(2) 0.051(2) -0.0043(19) -0.0127(19) 0.0009(18)
C18 0.077(3) 0.073(2) 0.061(2) -0.004(2) -0.015(2) 0.009(2)
C19 0.111(4) 0.109(4) 0.101(4) -0.012(4) -0.015(4) 0.009(4)
C20 0.068(2) 0.062(2) 0.058(2) 0.005(2) -0.015(2) 0.001(2)
C21 0.082(4) 0.083(4) 0.089(4) 0.013(3) -0.027(3) -0.007(3)
C22 0.058(2) 0.0388(18) 0.0529(19) 0.0008(17) -0.0111(18) 0.0066(17)
C23 0.0574(19) 0.0428(18) 0.0555(19) -0.0062(17) -0.0108(17) 0.0059(16)
C24 0.0542(17) 0.0390(16) 0.0524(17) -0.0022(15) -0.0121(15) 0.0039(15)
C25 0.0504(16) 0.0312(15) 0.0481(16) 0.0016(14) -0.0085(15) 0.0005(14)
C26 0.0523(17) 0.0352(16) 0.0521(17) 0.0024(15) -0.0096(15) 0.0025(14)
C27 0.0549(19) 0.0402(18) 0.0533(18) 0.0033(16) -0.0148(17) 0.0038(16)
C28 0.0487(16) 0.0303(14) 0.0475(15) 0.0013(14) -0.0083(14) 0.0008(13)
C29 0.0544(17) 0.0301(15) 0.0503(16) 0.0010(15) -0.0065(15) 0.0000(14)
C30 0.0490(17) 0.0297(15) 0.0465(16) 0.0009(14) -0.0042(15) -0.0013(14)
C31 0.0526(17) 0.0350(15) 0.0451(16) 0.0008(15) -0.0056(15) -0.0031(14)
C32 0.0475(17) 0.0366(16) 0.0450(17) 0.0022(15) -0.0028(15) 0.0007(15)
C33 0.0478(17) 0.0322(16) 0.0465(17) -0.0011(15) -0.0040(15) 0.0014(14)
C34 0.0449(17) 0.0300(16) 0.0446(16) -0.0004(15) -0.0052(15) -0.0007(14)
C35 0.0449(16) 0.0299(14) 0.0438(15) 0.0015(14) -0.0062(14) -0.0013(13)
C36 0.0457(15) 0.0307(14) 0.0468(15) 0.0026(13) -0.0073(14) -0.0013(13)
C37 0.0550(19) 0.0479(18) 0.0477(18) -0.0005(17) -0.0043(17) -0.0005(16)
C38 0.054(2) 0.058(2) 0.052(2) 0.0024(19) -0.0050(19) 0.0021(18)
C39 0.067(2) 0.065(2) 0.055(2) -0.005(2) -0.007(2) 0.004(2)
C40 0.085(4) 0.097(4) 0.063(3) -0.001(3) -0.013(3) 0.012(3)
C41 0.062(2) 0.069(2) 0.063(2) -0.006(2) -0.007(2) -0.004(2)
C42 0.064(4) 0.099(4) 0.102(4) -0.010(3) -0.004(3) -0.013(4)
Cl1 0.0691(9) 0.0461(7) 0.0627(8) 0.0005(7) 0.0056(7) 0.0005(6)
Cl2 0.0749(10) 0.0543(8) 0.0595(8) -0.0115(7) -0.0182(7) -0.0022(6)
N1 0.053(3) 0.045(2) 0.041(2) -0.003(2) -0.0096(19) 0.0029(19)
N2 0.049(3) 0.042(3) 0.043(2) -0.002(2) 0.0000(19) -0.002(2)
O1 0.068(3) 0.087(3) 0.061(2) -0.006(2) -0.008(2) 0.033(2)
O2 0.054(2) 0.0239(16) 0.053(2) 0.0057(15) 0.0037(16) 0.0021(14)
O3 0.049(2) 0.0364(17) 0.0488(19) 0.0040(15) 0.0001(16) -0.0020(14)
O4 0.047(2) 0.0313(17) 0.060(2) 0.0065(15) -0.0009(17) -0.0008(15)
O5 0.053(2) 0.046(2) 0.0462(19) 0.0035(16) -0.0025(16) 0.0066(15)
O6 0.074(3) 0.082(3) 0.067(3) -0.009(3) -0.015(2) 0.035(2)
O7 0.088(3) 0.0272(17) 0.0450(19) -0.0085(17) -0.0084(18) -0.0034(14)
O8 0.069(2) 0.0422(19) 0.0439(19) -0.0120(17) -0.0112(17) 0.0004(15)
O9 0.077(3) 0.0393(19) 0.051(2) -0.0188(18) -0.017(2) 0.0027(16)
O10 0.068(2) 0.0430(19) 0.0437(19) -0.0034(17) -0.0093(17) 0.0067(15)

loop_
_atom_type_symbol
_atom_type_description
_atom_type_scat_dispersion_real
_atom_type_scat_dispersion_imag
_atom_type_scat_source
C C 0.0033 0.0016 'International Tables Vol C Tables 4.2.6.8 and 6.1.1.4'
H H 0.0000 0.0000 'International Tables Vol C Tables 4.2.6.8 and 6.1.1.4'
N N 0.0061 0.0033 'International Tables Vol C Tables 4.2.6.8 and 6.1.1.4'
O O 0.0106 0.0060 'International Tables Vol C Tables 4.2.6.8 and 6.1.1.4'
Cl Cl 0.1484 0.1585 'International Tables Vol C Tables 4.2.6.8 and 6.1.1.4'

loop_
_geom_angle_atom_site_label_1
_geom_angle_atom_site_label_2
_geom_angle_atom_site_label_3
_geom_angle
O1 C1 C2 118.3(5)
O1 C1 C6 122.1(5)
C2 C1 C6 119.6(5)
C1 C2 C3 120.4(5)
C1 C2 H2 119.8
C3 C2 H2 119.8
C2 C3 C4 121.3(5)
C2 C3 H3 119.3
C4 C3 H3 119.3
C5 C4 C3 116.9(4)
C5 C4 C7 122.1(4)
C3 C4 C7 120.9(4)
C6 C5 C4 122.2(5)
C6 C5 H5 118.9
C4 C5 H5 118.9
C5 C6 C1 119.5(5)
C5 C6 H6 120.3
C1 C6 H6 120.3
C8 C7 C15 117.4(4)
C8 C7 C4 121.6(4)
C15 C7 C4 120.9(4)
C7 C8 O2 127.5(4)
C7 C8 H8 116.2
O2 C8 H8 116.2
C10 C9 O2 116.0(4)
C10 C9 C14 124.4(4)
O2 C9 C14 119.6(4)
C9 C10 C11 116.8(4)
C9 C10 H10 121.6
C11 C10 H10 121.6
O5 C11 C12 115.6(4)
O5 C11 C10 123.4(4)
C12 C11 C10 120.9(4)
C13 C12 C11 121.1(4)
C13 C12 H12 119.5
C11 C12 H12 119.5
O4 C13 C12 120.2(4)
O4 C13 C14 119.3(4)
C12 C13 C14 120.5(4)
C9 C14 C13 116.3(4)
C9 C14 C15 121.8(4)
C13 C14 C15 121.9(4)
O3 C15 C14 121.7(4)
O3 C15 C7 122.6(4)
C14 C15 C7 115.6(4)
O5 C16 C17 109.9(4)
O5 C16 H16A 109.7
C17 C16 H16A 109.7
O5 C16 H16B 109.7
C17 C16 H16B 109.7
H16A C16 H16B 108.2
N1 C17 C16 114.6(4)
N1 C17 H17A 108.6
C16 C17 H17A 108.6
N1 C17 H17B 108.6
C16 C17 H17B 108.6
H17A C17 H17B 107.6
C19 C18 N1 114.4(6)
C19 C18 H18A 108.7
N1 C18 H18A 108.7
C19 C18 H18B 108.7
N1 C18 H18B 108.7
H18A C18 H18B 107.6
C18 C19 H19A 109.5
C18 C19 H19B 109.5
H19A C19 H19B 109.5
C18 C19 H19C 109.5
H19A C19 H19C 109.5
H19B C19 H19C 109.5
C21 C20 N1 112.9(5)
C21 C20 H20A 109.0
N1 C20 H20A 109.0
C21 C20 H20B 109.0
N1 C20 H20B 109.0
H20A C20 H20B 107.8
C20 C21 H21A 109.5
C20 C21 H21B 109.5
H21A C21 H21B 109.5
C20 C21 H21C 109.5
H21A C21 H21C 109.5
H21B C21 H21C 109.5
C23 C22 O6 122.0(5)
C23 C22 C27 119.7(5)
O6 C22 C27 118.3(5)
C22 C23 C24 119.9(5)
C22 C23 H23 120.1
C24 C23 H23 120.1
C23 C24 C25 121.8(5)
C23 C24 H24 119.1
C25 C24 H24 119.1
C26 C25 C24 117.4(4)
C26 C25 C28 122.8(4)
C24 C25 C28 119.8(4)
C25 C26 C27 120.9(5)
C25 C26 H26 119.5
C27 C26 H26 119.5
C22 C27 C26 120.2(5)
C22 C27 H27 119.9
C26 C27 H27 119.9
C29 C28 C36 118.2(4)
C29 C28 C25 119.2(4)
C36 C28 C25 122.6(4)
C28 C29 O7 126.4(4)
C28 C29 H29 116.8
O7 C29 H29 116.8
C31 C30 O7 115.1(4)
C31 C30 C35 124.6(4)
O7 C30 C35 120.3(4)
C30 C31 C32 117.0(4)
C30 C31 H31 121.5
C32 C31 H31 121.5
O10 C32 C31 122.9(4)
O10 C32 C33 116.1(4)
C31 C32 C33 121.0(4)
C34 C33 C32 120.5(4)
C34 C33 H33 119.8
C32 C33 H33 119.8
O9 C34 C33 119.9(4)
O9 C34 C35 119.2(4)
C33 C34 C35 120.8(4)
C30 C35 C34 116.1(4)
C30 C35 C36 121.6(4)
C34 C35 C36 122.2(4)
O8 C36 C35 122.5(4)
O8 C36 C28 122.4(4)
C35 C36 C28 115.2(4)
O10 C37 C38 110.3(4)
O10 C37 H37A 109.6
C38 C37 H37A 109.6
O10 C37 H37B 109.6
C38 C37 H37B 109.6
H37A C37 H37B 108.1
C37 C38 N2 115.0(4)
C37 C38 H38A 108.5
N2 C38 H38A 108.5
C37 C38 H38B 108.5
N2 C38 H38B 108.5
H38A C38 H38B 107.5
C40 C39 N2 114.0(5)
C40 C39 H39A 108.8
N2 C39 H39A 108.8
C40 C39 H39B 108.8
N2 C39 H39B 108.8
H39A C39 H39B 107.7
C39 C40 H40A 109.5
C39 C40 H40B 109.5
H40A C40 H40B 109.5
C39 C40 H40C 109.5
H40A C40 H40C 109.5
H40B C40 H40C 109.5
C42 C41 N2 112.6(5)
C42 C41 H41A 109.1
N2 C41 H41A 109.1
C42 C41 H41B 109.1
N2 C41 H41B 109.1
H41A C41 H41B 107.8
C41 C42 H42A 109.5
C41 C42 H42B 109.5
H42A C42 H42B 109.5
C41 C42 H42C 109.5
H42A C42 H42C 109.5
H42B C42 H42C 109.5
C17 N1 C20 112.8(4)
C17 N1 C18 111.3(4)
C20 N1 C18 114.9(4)
C17 N1 H1B 103(4)
C20 N1 H1B 106(4)
C18 N1 H1B 107(3)
C39 N2 C38 111.4(4)
C39 N2 C41 111.4(4)
C38 N2 C41 111.7(4)
C39 N2 H2B 108(4)
C38 N2 H2B 103(4)
C41 N2 H2B 111(4)
C1 O1 H1 109.5
C8 O2 C9 118.0(4)
C13 O4 H4 109.5
C11 O5 C16 118.2(4)
C22 O6 H6A 109.5
C29 O7 C30 118.1(4)
C34 O9 H9 109.5
C32 O10 C37 117.3(4)

loop_
_geom_bond_atom_site_label_1
_geom_bond_atom_site_label_2
_geom_bond_distance
C1 O1 1.365(6)
C1 C2 1.369(7)
C1 C6 1.388(7)
C2 C3 1.384(7)
C2 H2 0.9300
C3 C4 1.394(7)
C3 H3 0.9300
C4 C5 1.388(7)
C4 C7 1.481(6)
C5 C6 1.379(6)
C5 H5 0.9300
C6 H6 0.9300
C7 C8 1.335(6)
C7 C15 1.468(6)
C8 O2 1.346(5)
C8 H8 0.9300
C9 C10 1.377(6)
C9 O2 1.379(5)
C9 C14 1.402(6)
C10 C11 1.402(6)
C10 H10 0.9300
C11 O5 1.347(5)
C11 C12 1.393(6)
C12 C13 1.359(6)
C12 H12 0.9300
C13 O4 1.344(5)
C13 C14 1.426(6)
C14 C15 1.435(6)
C15 O3 1.251(5)
C16 O5 1.427(6)
C16 C17 1.502(7)
C16 H16A 0.9700
C16 H16B 0.9700
C17 N1 1.486(6)
C17 H17A 0.9700
C17 H17B 0.9700
C18 C19 1.396(9)
C18 N1 1.516(7)
C18 H18A 0.9700
C18 H18B 0.9700
C19 H19A 0.9600
C19 H19B 0.9600
C19 H19C 0.9600
C20 C21 1.495(8)
C20 N1 1.504(7)
C20 H20A 0.9700
C20 H20B 0.9700
C21 H21A 0.9600
C21 H21B 0.9600
C21 H21C 0.9600
C22 C23 1.369(7)
C22 O6 1.371(6)
C22 C27 1.380(7)
C23 C24 1.377(7)
C23 H23 0.9300
C24 C25 1.390(7)
C24 H24 0.9300
C25 C26 1.385(7)
C25 C28 1.479(6)
C26 C27 1.386(7)
C26 H26 0.9300
C27 H27 0.9300
C28 C29 1.330(6)
C28 C36 1.473(6)
C29 O7 1.349(5)
C29 H29 0.9300
C30 C31 1.375(6)
C30 O7 1.378(5)
C30 C35 1.386(6)
C31 C32 1.391(6)
C31 H31 0.9300
C32 O10 1.361(5)
C32 C33 1.392(6)
C33 C34 1.360(6)
C33 H33 0.9300
C34 O9 1.351(5)
C34 C35 1.425(6)
C35 C36 1.434(6)
C36 O8 1.247(5)
C37 O10 1.428(6)
C37 C38 1.490(7)
C37 H37A 0.9700
C37 H37B 0.9700
C38 N2 1.497(6)
C38 H38A 0.9700
C38 H38B 0.9700
C39 C40 1.461(8)
C39 N2 1.495(7)
C39 H39A 0.9700
C39 H39B 0.9700
C40 H40A 0.9600
C40 H40B 0.9600
C40 H40C 0.9600
C41 C42 1.493(8)
C41 N2 1.503(7)
C41 H41A 0.9700
C41 H41B 0.9700
C42 H42A 0.9600
C42 H42B 0.9600
C42 H42C 0.9600
N1 H1B 0.96(6)
N2 H2B 0.78(5)
O1 H1 0.8200
O4 H4 0.8200
O6 H6A 0.8200
O9 H9 0.8200

loop_
_geom_hbond_atom_site_label_D
_geom_hbond_atom_site_label_H
_geom_hbond_atom_site_label_A
_geom_hbond_site_symmetry_A
_geom_hbond_distance_DH
_geom_hbond_distance_HA
_geom_hbond_distance_DA
_geom_hbond_angle_DHA
N2 H2B Cl1 2_666 0.78(5) 2.36(6) 3.130(5) 175(6)
N1 H1B Cl2 2_666 0.96(6) 2.14(6) 3.101(5) 172(5)
O4 H4 O3 . 0.82 1.84 2.566(4) 147.3
O9 H9 O8 . 0.82 1.86 2.591(4) 147.6
O6 H6A Cl2 1_655 0.82 2.25 3.064(5) 173.5
O1 H1 Cl1 1_655 0.82 2.28 3.092(4) 174.1

loop_
_geom_torsion_atom_site_label_1
_geom_torsion_atom_site_label_2
_geom_torsion_atom_site_label_3
_geom_torsion_atom_site_label_4
_geom_torsion
O1 C1 C2 C3 -179.0(5)
C6 C1 C2 C3 0.8(8)
C1 C2 C3 C4 -0.1(8)
C2 C3 C4 C5 -1.1(7)
C2 C3 C4 C7 176.1(4)
C3 C4 C5 C6 1.7(7)
C7 C4 C5 C6 -175.4(4)
C4 C5 C6 C1 -1.1(7)
O1 C1 C6 C5 179.6(5)
C2 C1 C6 C5 -0.2(7)
C5 C4 C7 C8 137.0(5)
C3 C4 C7 C8 -40.0(7)
C5 C4 C7 C15 -43.3(6)
C3 C4 C7 C15 139.7(5)
C15 C7 C8 O2 0.5(7)
C4 C7 C8 O2 -179.8(4)
O2 C9 C10 C11 179.1(4)
C14 C9 C10 C11 -0.4(7)
C9 C10 C11 O5 -177.1(4)
C9 C10 C11 C12 0.6(7)
O5 C11 C12 C13 177.0(4)
C10 C11 C12 C13 -0.8(7)
C11 C12 C13 O4 -178.3(4)
C11 C12 C13 C14 0.8(7)
C10 C9 C14 C13 0.4(7)
O2 C9 C14 C13 -179.1(4)
C10 C9 C14 C15 178.9(4)
O2 C9 C14 C15 -0.5(6)
O4 C13 C14 C9 178.6(4)
C12 C13 C14 C9 -0.5(6)
O4 C13 C14 C15 0.0(6)
C12 C13 C14 C15 -179.1(4)
C9 C14 C15 O3 -177.8(4)
C13 C14 C15 O3 0.7(7)
C9 C14 C15 C7 0.8(6)
C13 C14 C15 C7 179.3(4)
C8 C7 C15 O3 177.8(4)
C4 C7 C15 O3 -1.9(7)
C8 C7 C15 C14 -0.8(6)
C4 C7 C15 C14 179.5(4)
O5 C16 C17 N1 77.2(5)
O6 C22 C23 C24 -179.4(5)
C27 C22 C23 C24 1.0(8)
C22 C23 C24 C25 -1.0(8)
C23 C24 C25 C26 0.0(7)
C23 C24 C25 C28 -179.1(4)
C24 C25 C26 C27 1.0(7)
C28 C25 C26 C27 -180.0(4)
C23 C22 C27 C26 -0.1(8)
O6 C22 C27 C26 -179.6(5)
C25 C26 C27 C22 -0.9(7)
C26 C25 C28 C29 -138.8(5)
C24 C25 C28 C29 40.3(7)
C26 C25 C28 C36 43.3(7)
C24 C25 C28 C36 -137.6(5)
C36 C28 C29 O7 1.7(8)
C25 C28 C29 O7 -176.2(5)
O7 C30 C31 C32 -179.6(4)
C35 C30 C31 C32 -0.1(8)
C30 C31 C32 O10 177.5(4)
C30 C31 C32 C33 -0.4(7)
O10 C32 C33 C34 -177.2(4)
C31 C32 C33 C34 0.8(7)
C32 C33 C34 O9 179.2(4)
C32 C33 C34 C35 -0.8(7)
C31 C30 C35 C34 0.0(7)
O7 C30 C35 C34 179.5(4)
C31 C30 C35 C36 -177.2(5)
O7 C30 C35 C36 2.3(7)
O9 C34 C35 C30 -179.6(4)
C33 C34 C35 C30 0.4(7)
O9 C34 C35 C36 -2.4(7)
C33 C34 C35 C36 177.6(4)
C30 C35 C36 O8 -179.5(5)
C34 C35 C36 O8 3.4(7)
C30 C35 C36 C28 1.0(7)
C34 C35 C36 C28 -176.1(4)
C29 C28 C36 O8 177.6(5)
C25 C28 C36 O8 -4.5(7)
C29 C28 C36 C35 -2.9(7)
C25 C28 C36 C35 175.0(4)
O10 C37 C38 N2 -88.0(5)
C16 C17 N1 C20 -76.5(6)
C16 C17 N1 C18 152.6(5)
C21 C20 N1 C17 167.3(5)
C21 C20 N1 C18 -63.6(7)
C19 C18 N1 C17 67.5(7)
C19 C18 N1 C20 -62.3(7)
C40 C39 N2 C38 63.7(6)
C40 C39 N2 C41 -170.9(5)
C37 C38 N2 C39 -168.9(4)
C37 C38 N2 C41 65.9(6)
C42 C41 N2 C39 70.1(6)
C42 C41 N2 C38 -164.6(5)
C7 C8 O2 C9 -0.1(7)
C10 C9 O2 C8 -179.4(4)
C14 C9 O2 C8 0.1(6)
C12 C11 O5 C16 -173.6(4)
C10 C11 O5 C16 4.2(6)
C17 C16 O5 C11 172.1(4)
C28 C29 O7 C30 1.6(7)
C31 C30 O7 C29 175.9(4)
C35 C30 O7 C29 -3.6(7)
C31 C32 O10 C37 -6.6(7)
C33 C32 O10 C37 171.4(4)
C38 C37 O10 C32 -172.0(4)

loop_
_cod_related_entry_id
_cod_related_entry_database
_cod_related_entry_code
1 ChemSpider 30655111
